data_7002968
loop_
_publ_author_name
'Apostolico, Leonardo'
'Kociok-K\"ohn, Gabriele'
'Molloy, Kieran C.'
'Blackman, Christopher S.'
'Carmalt, Claire J.'
'Parkin, Ivan P.'

_publ_section_title
;
 The reaction of tin(iv) iodide with phosphines: formation of new
 halotin anions
;
_journal_issue 47
_journal_name_full 'Dalton Transactions'
_journal_page_first 10486
_journal_page_last 10494
_journal_paper_doi 10.1039/b917722a
_journal_year 2009
_chemical_formula_sum 'C12 H28 I4 P2 Sn'
_chemical_formula_weight 860.57
_chemical_name_systematic
;
?
;
_space_group_IT_number 61
_symmetry_cell_setting orthorhombic
_symmetry_space_group_name_Hall '-P 2ac 2ab'
_symmetry_space_group_name_H-M 'P b c a'
_atom_sites_solution_hydrogens geom
_atom_sites_solution_primary direct
_atom_sites_solution_secondary difmap
_audit_creation_method SHELXL-97
_cell_angle_alpha 90.00
_cell_angle_beta 90.00
_cell_angle_gamma 90.00
_cell_formula_units_Z 4
_cell_length_a 9.0343(2)
_cell_length_b 8.7669(2)
_cell_length_c 28.6850(8)
_cell_measurement_reflns_used 61519
_cell_measurement_temperature 150(2)
_cell_measurement_theta_max 27.485
_cell_measurement_theta_min 2.910
_cell_volume 2271.93(10)
_computing_cell_refinement 'HKL Scalepack (Otwinowski & Minor 1997)'
_computing_data_collection 'Collect (Bruker AXS BV 1997-2004)'
_computing_data_reduction 'Denzo & Scalepack (Otwinowski, Minor 1997)'
_computing_molecular_graphics 'ORTEX (P.McArdle 1995)'
_computing_publication_material 'SHELXL-97/2 (Sheldrick 1997)'
_computing_structure_refinement 'SHELXL-97/2 (Sheldrick 1997)'
_computing_structure_solution 'SHELXS-97 (Sheldrick 1990)'
_diffrn_ambient_temperature 150(2)
_diffrn_measured_fraction_theta_full 0.987
_diffrn_measured_fraction_theta_max 0.987
_diffrn_measurement_device_type '95mm CCD camera on \k-goniostat'
_diffrn_measurement_method CCD
_diffrn_radiation_monochromator 'horizonally mounted graphite crystal'
_diffrn_radiation_source 'fine-focus sealed tube'
_diffrn_radiation_type MoK\a
_diffrn_radiation_wavelength 0.71073
_diffrn_reflns_av_R_equivalents 0.0991
_diffrn_reflns_av_sigmaI/netI 0.0413
_diffrn_reflns_limit_h_max 11
_diffrn_reflns_limit_h_min -11
_diffrn_reflns_limit_k_max 11
_diffrn_reflns_limit_k_min -11
_diffrn_reflns_limit_l_max 37
_diffrn_reflns_limit_l_min -37
_diffrn_reflns_number 27736
_diffrn_reflns_theta_full 27.51
_diffrn_reflns_theta_max 27.51
_diffrn_reflns_theta_min 3.54
_exptl_absorpt_coefficient_mu 6.691
_exptl_absorpt_correction_T_max 0.5853
_exptl_absorpt_correction_T_min 0.2027
_exptl_absorpt_correction_type multi-scan
_exptl_absorpt_process_details
;
multi-scan from symmetry-related measurements
Sortav (Blessing 1995)
;
_exptl_crystal_density_diffrn 2.516
_exptl_crystal_density_method 'not measured'
_exptl_crystal_F_000 1568
_exptl_crystal_size_max 0.25
_exptl_crystal_size_mid 0.20
_exptl_crystal_size_min 0.08
_refine_diff_density_max 0.914
_refine_diff_density_min -1.269
_refine_diff_density_rms 0.232
_refine_ls_extinction_method none
_refine_ls_goodness_of_fit_ref 1.076
_refine_ls_hydrogen_treatment constr
_refine_ls_matrix_type full
_refine_ls_number_parameters 89
_refine_ls_number_reflns 2572
_refine_ls_number_restraints 0
_refine_ls_restrained_S_all 1.076
_refine_ls_R_factor_all 0.0498
_refine_ls_R_factor_gt 0.0361
_refine_ls_shift/su_max 0.000
_refine_ls_shift/su_mean 0.000
_refine_ls_structure_factor_coef Fsqd
_refine_ls_weighting_details 'calc w=1/[\s^2^(Fo^2^)+(0.0512P)^2^+2.3586P] where P=(Fo^2^+2Fc^2^)/3'
_refine_ls_weighting_scheme calc
_refine_ls_wR_factor_gt 0.0858
_refine_ls_wR_factor_ref 0.0926
_reflns_number_gt 2138
_reflns_number_total 2572
_reflns_threshold_expression >2\s(I)
_cod_data_source_file b917722a.txt
_cod_data_source_block k02kcm28
_cod_original_sg_symbol_H-M Pbca
_cod_database_code 7002968

loop_
_symmetry_equiv_pos_as_xyz
'x, y, z'
'-x+1/2, -y, z+1/2'
'x+1/2, -y+1/2, -z'
'-x, y+1/2, -z+1/2'
'-x, -y, -z'
'x-1/2, y, -z-1/2'
'-x-1/2, y-1/2, z'
'x, -y-1/2, z-1/2'

loop_
_atom_site_label
_atom_site_type_symbol
_atom_site_fract_x
_atom_site_fract_y
_atom_site_fract_z
_atom_site_U_iso_or_equiv
_atom_site_adp_type
_atom_site_occupancy
_atom_site_symmetry_multiplicity
_atom_site_calc_flag
_atom_site_refinement_flags
_atom_site_disorder_assembly
_atom_site_disorder_group
Sn Sn 0.5000 0.5000 0.5000 0.01997(14) Uani 1 2 d S . .
I1 I 0.47000(5) 0.47613(4) 0.391939(12) 0.02754(13) Uani 1 1 d . . .
I2 I 0.78352(4) 0.28393(4) 0.489036(13) 0.02421(13) Uani 1 1 d . . .
P1 P 0.95463(18) 0.47155(17) 0.58651(5) 0.0249(3) Uani 1 1 d . . .
H1A H 0.8603 0.3586 0.5997 0.037 Uiso 1 1 calc R . .
H1B H 1.0656 0.4114 0.5603 0.037 Uiso 1 1 calc R . .
H1C H 0.8798 0.5772 0.5610 0.037 Uiso 1 1 calc R . .
C1 C 1.0319(6) 0.5609(7) 0.63760(19) 0.0237(12) Uani 1 1 d . . .
H1 H 1.0969 0.6466 0.6271 0.028 Uiso 1 1 calc R . .
C2 C 1.1285(6) 0.4470(7) 0.6658(2) 0.0276(12) Uani 1 1 d . . .
H2A H 1.0670 0.3603 0.6765 0.033 Uiso 1 1 calc R . .
H2B H 1.2085 0.4064 0.6458 0.033 Uiso 1 1 calc R . .
C6 C 0.9098(6) 0.6278(6) 0.66882(19) 0.0247(12) Uani 1 1 d . . .
H6A H 0.8492 0.7006 0.6506 0.030 Uiso 1 1 calc R . .
H6B H 0.8443 0.5449 0.6799 0.030 Uiso 1 1 calc R . .
C5 C 0.9783(7) 0.7101(7) 0.71076(19) 0.0268(13) Uani 1 1 d . . .
H5A H 1.0365 0.7987 0.6997 0.032 Uiso 1 1 calc R . .
H5B H 0.8984 0.7486 0.7313 0.032 Uiso 1 1 calc R . .
C3 C 1.1955(6) 0.5289(7) 0.7079(2) 0.0289(13) Uani 1 1 d . . .
H3A H 1.2517 0.4544 0.7269 0.035 Uiso 1 1 calc R . .
H3B H 1.2658 0.6076 0.6969 0.035 Uiso 1 1 calc R . .
C4 C 1.0778(7) 0.6040(7) 0.73827(19) 0.0305(13) Uani 1 1 d . . .
H4A H 1.0166 0.5238 0.7530 0.037 Uiso 1 1 calc R . .
H4B H 1.1269 0.6625 0.7634 0.037 Uiso 1 1 calc R . .

loop_
_atom_site_aniso_label
_atom_site_aniso_U_11
_atom_site_aniso_U_22
_atom_site_aniso_U_33
_atom_site_aniso_U_23
_atom_site_aniso_U_13
_atom_site_aniso_U_12
Sn 0.0156(3) 0.0190(3) 0.0253(3) 0.00017(19) -0.0003(2) -0.0002(2)
I1 0.0262(3) 0.0314(2) 0.0250(2) 0.00280(14) 0.00026(14) -0.00175(16)
I2 0.0202(2) 0.0219(2) 0.0306(2) -0.00084(13) -0.00268(14) 0.00297(14)
P1 0.0232(9) 0.0245(8) 0.0270(8) -0.0016(5) 0.0004(6) -0.0008(6)
C1 0.018(3) 0.026(3) 0.027(3) 0.001(2) -0.001(2) -0.007(2)
C2 0.017(3) 0.034(3) 0.032(3) -0.001(2) 0.000(2) 0.001(2)
C6 0.024(3) 0.019(3) 0.031(3) -0.004(2) -0.002(2) 0.003(2)
C5 0.024(3) 0.030(3) 0.027(3) -0.004(2) 0.001(2) 0.001(2)
C3 0.017(3) 0.038(3) 0.032(3) 0.002(2) -0.001(2) 0.001(2)
C4 0.027(3) 0.041(3) 0.023(3) 0.002(2) -0.001(2) -0.006(3)

loop_
_atom_type_symbol
_atom_type_description
_atom_type_scat_dispersion_real
_atom_type_scat_dispersion_imag
_atom_type_scat_source
C C 0.0033 0.0016 'International Tables Vol C Tables 4.2.6.8 and 6.1.1.4'
H H 0.0000 0.0000 'International Tables Vol C Tables 4.2.6.8 and 6.1.1.4'
I I -0.4742 1.8119 'International Tables Vol C Tables 4.2.6.8 and 6.1.1.4'
Sn Sn -0.6537 1.4246 'International Tables Vol C Tables 4.2.6.8 and 6.1.1.4'
P P 0.1023 0.0942 'International Tables Vol C Tables 4.2.6.8 and 6.1.1.4'

loop_
_geom_angle_atom_site_label_1
_geom_angle_atom_site_label_2
_geom_angle_atom_site_label_3
_geom_angle
_geom_angle_site_symmetry_1
_geom_angle_site_symmetry_3
_geom_angle_publ_flag
I1 Sn I1 180.0 . 5_666 ?
I1 Sn I2 89.561(10) . 3_456 ?
I1 Sn I2 90.439(10) 5_666 3_456 ?
I1 Sn I2 90.439(10) . 7_765 ?
I1 Sn I2 89.561(10) 5_666 7_765 ?
I2 Sn I2 180.0 3_456 7_765 ?
I1 Sn I2 93.889(10) . 5_666 ?
I1 Sn I2 86.111(10) 5_666 5_666 ?
I2 Sn I2 87.787(3) 3_456 5_666 ?
I2 Sn I2 92.213(3) 7_765 5_666 ?
I1 Sn I2 86.111(10) . . ?
I1 Sn I2 93.889(10) 5_666 . ?
I2 Sn I2 92.213(3) 3_456 . ?
I2 Sn I2 87.787(3) 7_765 . ?
I2 Sn I2 180.0 5_666 . ?
Sn I2 Sn 160.946(13) 3_556 . ?
C1 P1 H1A 109.5 . . ?
C1 P1 H1B 109.5 . . ?
H1A P1 H1B 109.5 . . ?
C1 P1 H1C 109.5 . . ?
H1A P1 H1C 109.5 . . ?
H1B P1 H1C 109.5 . . ?
C6 C1 C2 110.2(5) . . ?
C6 C1 P1 111.2(4) . . ?
C2 C1 P1 111.2(4) . . ?
C6 C1 H1 108.0 . . ?
C2 C1 H1 108.0 . . ?
P1 C1 H1 108.0 . . ?
C3 C2 C1 109.4(5) . . ?
C3 C2 H2A 109.8 . . ?
C1 C2 H2A 109.8 . . ?
C3 C2 H2B 109.8 . . ?
C1 C2 H2B 109.8 . . ?
H2A C2 H2B 108.2 . . ?
C5 C6 C1 110.4(5) . . ?
C5 C6 H6A 109.6 . . ?
C1 C6 H6A 109.6 . . ?
C5 C6 H6B 109.6 . . ?
C1 C6 H6B 109.6 . . ?
H6A C6 H6B 108.1 . . ?
C4 C5 C6 111.1(5) . . ?
C4 C5 H5A 109.4 . . ?
C6 C5 H5A 109.4 . . ?
C4 C5 H5B 109.4 . . ?
C6 C5 H5B 109.4 . . ?
H5A C5 H5B 108.0 . . ?
C4 C3 C2 112.2(5) . . ?
C4 C3 H3A 109.2 . . ?
C2 C3 H3A 109.2 . . ?
C4 C3 H3B 109.2 . . ?
C2 C3 H3B 109.2 . . ?
H3A C3 H3B 107.9 . . ?
C5 C4 C3 112.5(5) . . ?
C5 C4 H4A 109.1 . . ?
C3 C4 H4A 109.1 . . ?
C5 C4 H4B 109.1 . . ?
C3 C4 H4B 109.1 . . ?
H4A C4 H4B 107.8 . . ?

loop_
_geom_bond_atom_site_label_1
_geom_bond_atom_site_label_2
_geom_bond_distance
_geom_bond_site_symmetry_2
_geom_bond_publ_flag
Sn I1 3.1186(4) . ?
Sn I1 3.1186(4) 5_666 ?
Sn I2 3.1812(4) 3_456 ?
Sn I2 3.1812(4) 7_765 ?
Sn I2 3.2012(4) 5_666 ?
Sn I2 3.2012(4) . ?
I2 Sn 3.1812(4) 3_556 ?
P1 C1 1.802(6) . ?
P1 H1A 1.3600 . ?
P1 H1B 1.3600 . ?
P1 H1C 1.3600 . ?
C1 C6 1.537(8) . ?
C1 C2 1.553(8) . ?
C1 H1 1.0000 . ?
C2 C3 1.530(8) . ?
C2 H2A 0.9900 . ?
C2 H2B 0.9900 . ?
C6 C5 1.533(7) . ?
C6 H6A 0.9900 . ?
C6 H6B 0.9900 . ?
C5 C4 1.515(8) . ?
C5 H5A 0.9900 . ?
C5 H5B 0.9900 . ?
C3 C4 1.524(8) . ?
C3 H3A 0.9900 . ?
C3 H3B 0.9900 . ?
C4 H4A 0.9900 . ?
C4 H4B 0.9900 . ?

loop_
_geom_torsion_atom_site_label_1
_geom_torsion_atom_site_label_2
_geom_torsion_atom_site_label_3
_geom_torsion_atom_site_label_4
_geom_torsion
_geom_torsion_site_symmetry_1
_geom_torsion_site_symmetry_2
_geom_torsion_site_symmetry_3
_geom_torsion_site_symmetry_4
_geom_torsion_publ_flag
I1 Sn I2 Sn -120.09(4) . . . 3_556 ?
I1 Sn I2 Sn 59.91(4) 5_666 . . 3_556 ?
I2 Sn I2 Sn -30.68(3) 3_456 . . 3_556 ?
I2 Sn I2 Sn 149.32(3) 7_765 . . 3_556 ?
I2 Sn I2 Sn 71(55) 5_666 . . 3_556 ?
C6 C1 C2 C3 -57.9(6) . . . . ?
P1 C1 C2 C3 178.3(4) . . . . ?
C2 C1 C6 C5 59.0(6) . . . . ?
P1 C1 C6 C5 -177.2(4) . . . . ?
C1 C6 C5 C4 -56.6(6) . . . . ?
C1 C2 C3 C4 55.2(6) . . . . ?
C6 C5 C4 C3 53.9(7) . . . . ?
C2 C3 C4 C5 -54.0(7) . . . . ?
